data_1564731
loop_
_publ_author_name
'Hu, Shuaifeng'
'Truong, Minh Anh'
'Otsuka, Kento'
'Handa, Taketo'
'Yamada, Takumi'
'Nishikubo, Ryosuke'
'Iwasaki, Yasuko'
'Saeki, Akinori'
'Murdey, Richard'
'Kanemitsu, Yoshihiko'
'Wakamiya, Atsushi'

_publ_section_title
;
 Mixed lead--tin perovskite films with &gt;7 \ms charge carrier lifetimes
 realized by maltol post-treatment
;
_journal_name_full 'Chemical Science'
_journal_paper_doi 10.1039/D1SC04221A
_journal_year 2021
_chemical_formula_moiety SnIC6H5O3
_chemical_formula_sum 'C6 H5 I O3 Sn'
_chemical_formula_weight 370.69
_chemical_name_common SnImaltol
_chemical_name_systematic SnImaltol
_space_group_crystal_system orthorhombic
_space_group_IT_number 61
_space_group_name_Hall '-P 2ac 2ab'
_space_group_name_H-M_alt 'P b c a'
_atom_sites_solution_hydrogens geom
_audit_creation_method SHELXL-2018/3
_audit_update_record
;
2021-04-27 deposited with the CCDC.	2021-09-21 downloaded from the CCDC.
;
_cell_angle_alpha 90
_cell_angle_beta 90
_cell_angle_gamma 90
_cell_formula_units_Z 8
_cell_length_a 7.5750(10)
_cell_length_b 12.2799(16)
_cell_length_c 18.784(3)
_cell_measurement_reflns_used 6341
_cell_measurement_temperature 100(2)
_cell_measurement_theta_max 27.22
_cell_measurement_theta_min 2.73
_cell_volume 1747.3(4)
_computing_cell_refinement 'Bruker SAINT'
_computing_data_collection 'Bruker APEX2'
_computing_data_reduction 'Bruker SAINT'
_computing_molecular_graphics 'Bruker SHELXTL'
_computing_publication_material 'Bruker SHELXTL'
_computing_structure_refinement 'SHELXL-2018/3 (Sheldrick, 2018)'
_computing_structure_solution 'SHELXT 2014/5 (Sheldrick, 2014)'
_diffrn_ambient_temperature 100(2)
_diffrn_measured_fraction_theta_full 0.977
_diffrn_measured_fraction_theta_max 0.933
_diffrn_measurement_device_type 'Bruker APEX-II CCD'
_diffrn_measurement_method '\f and \w scans'
_diffrn_radiation_type MoK\a
_diffrn_radiation_wavelength 0.71073
_diffrn_reflns_av_R_equivalents 0.0179
_diffrn_reflns_av_unetI/netI 0.0152
_diffrn_reflns_Laue_measured_fraction_full 0.977
_diffrn_reflns_Laue_measured_fraction_max 0.933
_diffrn_reflns_limit_h_max 9
_diffrn_reflns_limit_h_min -9
_diffrn_reflns_limit_k_max 11
_diffrn_reflns_limit_k_min -15
_diffrn_reflns_limit_l_max 20
_diffrn_reflns_limit_l_min -23
_diffrn_reflns_number 8183
_diffrn_reflns_point_group_measured_fraction_full 0.977
_diffrn_reflns_point_group_measured_fraction_max 0.933
_diffrn_reflns_theta_full 25.242
_diffrn_reflns_theta_max 27.264
_diffrn_reflns_theta_min 3.341
_exptl_absorpt_coefficient_mu 6.414
_exptl_absorpt_correction_T_max 0.599
_exptl_absorpt_correction_T_min 0.468
_exptl_absorpt_correction_type multi-scan
_exptl_absorpt_process_details SADABS
_exptl_crystal_colour pale-yellow
_exptl_crystal_density_diffrn 2.818
_exptl_crystal_density_meas ?
_exptl_crystal_description needle
_exptl_crystal_F_000 1344
_exptl_crystal_size_max 0.280
_exptl_crystal_size_mid 0.100
_exptl_crystal_size_min 0.080
_exptl_transmission_factor_max 0.7455
_exptl_transmission_factor_min 0.4222
_refine_diff_density_max 0.387
_refine_diff_density_min -0.410
_refine_diff_density_rms 0.085
_refine_ls_extinction_method none
_refine_ls_goodness_of_fit_ref 1.351
_refine_ls_hydrogen_treatment constr
_refine_ls_matrix_type full
_refine_ls_number_parameters 101
_refine_ls_number_reflns 1828
_refine_ls_number_restraints 0
_refine_ls_restrained_S_all 1.351
_refine_ls_R_factor_all 0.0174
_refine_ls_R_factor_gt 0.0170
_refine_ls_shift/su_max 0.003
_refine_ls_shift/su_mean 0.000
_refine_ls_structure_factor_coef Fsqd
_refine_ls_weighting_details 'w=1/[\s^2^(Fo^2^)+3.0193P] where P=(Fo^2^+2Fc^2^)/3'
_refine_ls_weighting_scheme calc
_refine_ls_wR_factor_gt 0.0347
_refine_ls_wR_factor_ref 0.0348
_reflns_Friedel_coverage 0.000
_reflns_number_gt 1808
_reflns_number_total 1828
_reflns_threshold_expression 'I > 2\s(I)'
_cod_data_source_file d1sc04221a2.cif
_cod_data_source_block SnIMaltol
_cod_depositor_comments
;
The following automatic conversions were performed:

data item '_exptl_crystal_density_meas' value 'not measured' was
changed to '?' -- the value is perceived as not measured.

Automatic conversion script
Id: cif_fix_values 7556 2019-12-06 15:28:31Z antanas 
;
_cod_database_code 1564731
_shelx_shelxl_version_number 2018/3
_shelx_space_group_comment
;
The symmetry employed for this shelxl refinement is uniquely defined
by the following loop, which should always be used as a source of
symmetry information in preference to the above space-group names.
They are only intended as comments.
;
_shelx_estimated_absorpt_t_min 0.267
_shelx_estimated_absorpt_t_max 0.628

loop_
_space_group_symop_operation_xyz
'x, y, z'
'x+1/2, -y+1/2, -z'
'-x, y+1/2, -z+1/2'
'-x+1/2, -y, z+1/2'
'-x, -y, -z'
'-x-1/2, y-1/2, z'
'x, -y-1/2, z-1/2'
'x-1/2, y, -z-1/2'

loop_
_atom_site_label
_atom_site_type_symbol
_atom_site_fract_x
_atom_site_fract_y
_atom_site_fract_z
_atom_site_U_iso_or_equiv
_atom_site_adp_type
_atom_site_occupancy
_atom_site_site_symmetry_order
_atom_site_calc_flag
_atom_site_refinement_flags_posn
_atom_site_refinement_flags_adp
_atom_site_refinement_flags_occupancy
_atom_site_disorder_assembly
_atom_site_disorder_group
Sn1 Sn 0.79786(2) 0.79469(2) 0.51654(2) 0.01181(6) Uani 1 1 d . . . . .
O1 O 0.9261(3) 0.64273(15) 0.47742(10) 0.0137(4) Uani 1 1 d . . . . .
I1 I 0.60725(2) 0.63595(2) 0.61348(2) 0.01629(6) Uani 1 1 d . . . . .
O2 O 0.6908(3) 0.53019(15) 0.29830(10) 0.0151(4) Uani 1 1 d . . . . .
O3 O 0.6353(3) 0.74387(15) 0.42844(10) 0.0131(4) Uani 1 1 d . . . . .
C1 C 0.8511(4) 0.6033(2) 0.42162(14) 0.0120(5) Uani 1 1 d . . . . .
C2 C 0.6991(4) 0.6574(2) 0.39363(14) 0.0117(5) Uani 1 1 d . . . . .
C3 C 0.6251(4) 0.6204(2) 0.33144(14) 0.0128(5) Uani 1 1 d . . . . .
C4 C 0.8276(4) 0.4762(2) 0.32606(15) 0.0174(6) Uani 1 1 d . . . . .
H2 H 0.867437 0.412182 0.302648 0.021 Uiso 1 1 calc R U . . .
C5 C 0.9121(4) 0.5084(2) 0.38599(15) 0.0157(6) Uani 1 1 d . . . . .
H1 H 1.010034 0.468491 0.403805 0.019 Uiso 1 1 calc R U . . .
C6 C 0.4726(4) 0.6699(2) 0.29421(15) 0.0177(6) Uani 1 1 d . . . . .
H3 H 0.500150 0.677807 0.243499 0.027 Uiso 1 1 calc R U . . .
H4 H 0.447901 0.741758 0.314679 0.027 Uiso 1 1 calc R U . . .
H5 H 0.368852 0.623056 0.299834 0.027 Uiso 1 1 calc R U . . .

loop_
_atom_site_aniso_label
_atom_site_aniso_U_11
_atom_site_aniso_U_22
_atom_site_aniso_U_33
_atom_site_aniso_U_23
_atom_site_aniso_U_13
_atom_site_aniso_U_12
Sn1 0.01212(10) 0.01103(10) 0.01228(10) -0.00115(7) -0.00118(7) 0.00007(7)
O1 0.0128(9) 0.0138(9) 0.0144(9) -0.0004(8) -0.0009(8) 0.0012(7)
I1 0.01302(10) 0.01781(10) 0.01805(10) 0.00546(7) 0.00134(7) -0.00090(7)
O2 0.0182(10) 0.0126(9) 0.0144(9) -0.0031(8) 0.0019(8) -0.0009(8)
O3 0.0124(9) 0.0130(9) 0.0138(9) -0.0022(8) -0.0010(8) 0.0013(8)
C1 0.0124(13) 0.0109(12) 0.0126(12) 0.0028(10) 0.0030(10) -0.0041(10)
C2 0.0108(13) 0.0110(12) 0.0134(13) 0.0019(10) 0.0042(10) -0.0018(10)
C3 0.0138(13) 0.0111(13) 0.0134(13) 0.0001(10) 0.0037(10) -0.0006(10)
C4 0.0191(15) 0.0126(13) 0.0206(14) -0.0002(11) 0.0047(12) 0.0020(11)
C5 0.0163(14) 0.0123(13) 0.0185(14) 0.0021(11) 0.0027(11) 0.0029(11)
C6 0.0152(14) 0.0222(15) 0.0156(14) -0.0021(12) -0.0033(11) 0.0008(12)

loop_
_atom_type_symbol
_atom_type_description
_atom_type_scat_dispersion_real
_atom_type_scat_dispersion_imag
_atom_type_scat_source
C C 0.0033 0.0016 'International Tables Vol C Tables 4.2.6.8 and 6.1.1.4'
H H 0.0000 0.0000 'International Tables Vol C Tables 4.2.6.8 and 6.1.1.4'
O O 0.0106 0.0060 'International Tables Vol C Tables 4.2.6.8 and 6.1.1.4'
Sn Sn -0.6537 1.4246 'International Tables Vol C Tables 4.2.6.8 and 6.1.1.4'
I I -0.4742 1.8119 'International Tables Vol C Tables 4.2.6.8 and 6.1.1.4'

loop_
_geom_angle_atom_site_label_1
_geom_angle_atom_site_label_2
_geom_angle_atom_site_label_3
_geom_angle
_geom_angle_site_symmetry_1
_geom_angle_site_symmetry_3
_geom_angle_publ_flag
O3 Sn1 O1 75.72(7) . . ?
O3 Sn1 I1 90.17(5) . . ?
O1 Sn1 I1 82.38(5) . . ?
C1 O1 Sn1 113.03(17) . . ?
C4 O2 C3 120.5(2) . . ?
C2 O3 Sn1 113.51(16) . . ?
O1 C1 C5 123.3(3) . . ?
O1 C1 C2 118.7(2) . . ?
C5 C1 C2 118.0(2) . . ?
O3 C2 C3 122.1(2) . . ?
O3 C2 C1 118.7(2) . . ?
C3 C2 C1 119.2(2) . . ?
O2 C3 C2 120.5(2) . . ?
O2 C3 C6 113.7(2) . . ?
C2 C3 C6 125.7(3) . . ?
O2 C4 C5 123.1(3) . . ?
O2 C4 H2 118.4 . . ?
C5 C4 H2 118.4 . . ?
C4 C5 C1 118.5(3) . . ?
C4 C5 H1 120.7 . . ?
C1 C5 H1 120.7 . . ?
C3 C6 H3 109.5 . . ?
C3 C6 H4 109.5 . . ?
H3 C6 H4 109.5 . . ?
C3 C6 H5 109.5 . . ?
H3 C6 H5 109.5 . . ?
H4 C6 H5 109.5 . . ?

loop_
_geom_bond_atom_site_label_1
_geom_bond_atom_site_label_2
_geom_bond_distance
_geom_bond_site_symmetry_2
_geom_bond_publ_flag
Sn1 O3 2.1551(19) . ?
Sn1 O1 2.2285(19) . ?
Sn1 I1 3.0331(3) . ?
O1 C1 1.287(3) . ?
O2 C4 1.336(4) . ?
O2 C3 1.365(3) . ?
O3 C2 1.337(3) . ?
C1 C5 1.421(4) . ?
C1 C2 1.429(4) . ?
C2 C3 1.373(4) . ?
C3 C6 1.481(4) . ?
C4 C5 1.354(4) . ?
C4 H2 0.9500 . ?
C5 H1 0.9500 . ?
C6 H3 0.9800 . ?
C6 H4 0.9800 . ?
C6 H5 0.9800 . ?

loop_
_geom_torsion_atom_site_label_1
_geom_torsion_atom_site_label_2
_geom_torsion_atom_site_label_3
_geom_torsion_atom_site_label_4
_geom_torsion
_geom_torsion_site_symmetry_1
_geom_torsion_site_symmetry_2
_geom_torsion_site_symmetry_3
_geom_torsion_site_symmetry_4
_geom_torsion_publ_flag
Sn1 O1 C1 C5 178.3(2) . . . . ?
Sn1 O1 C1 C2 -1.4(3) . . . . ?
Sn1 O3 C2 C3 -172.6(2) . . . . ?
Sn1 O3 C2 C1 6.2(3) . . . . ?
O1 C1 C2 O3 -3.3(4) . . . . ?
C5 C1 C2 O3 177.0(2) . . . . ?
O1 C1 C2 C3 175.6(2) . . . . ?
C5 C1 C2 C3 -4.1(4) . . . . ?
C4 O2 C3 C2 0.3(4) . . . . ?
C4 O2 C3 C6 -179.4(2) . . . . ?
O3 C2 C3 O2 -178.3(2) . . . . ?
C1 C2 C3 O2 2.8(4) . . . . ?
O3 C2 C3 C6 1.4(4) . . . . ?
C1 C2 C3 C6 -177.4(3) . . . . ?
C3 O2 C4 C5 -2.3(4) . . . . ?
O2 C4 C5 C1 0.9(4) . . . . ?
O1 C1 C5 C4 -177.4(3) . . . . ?
C2 C1 C5 C4 2.3(4) . . . . ?
